data_7105558
loop_
_publ_author_name
'Wang, Qingming'
'Lu, Liping'
'Yuan, Caixia'
'Pei, Kai'
'Liu, Zhiwei'
'Guo, Maolin'
'Zhu, Miaoli'

_publ_section_title
;
 Potent inhibition of protein tyrosine phosphatase 1B by copper
 complexes: implications for copper toxicity in biological systems.
;
_journal_issue 20
_journal_name_full 'Chemical communications (Cambridge, England)'
_journal_page_first 3547
_journal_page_last 3549
_journal_paper_doi 10.1039/b925603b
_journal_volume 46
_journal_year 2010
_chemical_formula_moiety 'C42 H60 Cu2 N4 O16 P4, 4(H2 O)'
_chemical_formula_sum 'C42 H68 Cu2 N4 O20 P4'
_chemical_formula_weight 1199.96
_chemical_name_systematic
;
?
;
_space_group_IT_number 2
_symmetry_cell_setting triclinic
_symmetry_space_group_name_Hall '-P 1'
_symmetry_space_group_name_H-M 'P -1'
_atom_sites_solution_hydrogens geom
_atom_sites_solution_primary direct
_atom_sites_solution_secondary difmap
_audit_creation_method SHELXL-97
_cell_angle_alpha 105.683(5)
_cell_angle_beta 101.778(6)
_cell_angle_gamma 104.361(5)
_cell_formula_units_Z 1
_cell_length_a 9.871(3)
_cell_length_b 11.180(4)
_cell_length_c 14.456(5)
_cell_measurement_reflns_used 1779
_cell_measurement_temperature 298(2)
_cell_measurement_theta_max 22.0
_cell_measurement_theta_min 2.8
_cell_volume 1423.7(8)
_computing_cell_refinement 'SAINT (Bruker,2000)'
_computing_data_collection 'SMART (Bruker,2000)'
_computing_data_reduction SAINT
_computing_molecular_graphics 'SHELXTL/PC (Sheldrick, 1999)'
_computing_publication_material SHELXTL/PC
_computing_structure_refinement 'SHELXL-97 (Sheldrick, 1997)'
_computing_structure_solution 'SHELXS-97 (Sheldrick, 1997)'
_diffrn_ambient_temperature 298(2)
_diffrn_measured_fraction_theta_full 0.980
_diffrn_measured_fraction_theta_max 0.980
_diffrn_measurement_device_type 'CCD area detector, Bruker'
_diffrn_measurement_method '\w scans'
_diffrn_radiation_monochromator graphite
_diffrn_radiation_source 'fine-focus sealed tube'
_diffrn_radiation_type MoK\a
_diffrn_radiation_wavelength 0.71073
_diffrn_reflns_av_R_equivalents 0.0703
_diffrn_reflns_av_sigmaI/netI 0.1133
_diffrn_reflns_limit_h_max 11
_diffrn_reflns_limit_h_min -9
_diffrn_reflns_limit_k_max 13
_diffrn_reflns_limit_k_min -13
_diffrn_reflns_limit_l_max 17
_diffrn_reflns_limit_l_min -12
_diffrn_reflns_number 7266
_diffrn_reflns_theta_full 25.00
_diffrn_reflns_theta_max 25.00
_diffrn_reflns_theta_min 1.53
_diffrn_standards_number 0
_exptl_absorpt_coefficient_mu 0.931
_exptl_absorpt_correction_T_max 0.8357
_exptl_absorpt_correction_T_min 0.7676
_exptl_absorpt_correction_type multi-scan
_exptl_absorpt_process_details 'SADABS; Sheldrick, 2000'
_exptl_crystal_colour blue
_exptl_crystal_density_diffrn 1.400
_exptl_crystal_density_method 'not measured'
_exptl_crystal_description block
_exptl_crystal_F_000 626
_exptl_crystal_size_max 0.30
_exptl_crystal_size_mid 0.20
_exptl_crystal_size_min 0.20
_refine_diff_density_max 0.955
_refine_diff_density_min -0.524
_refine_diff_density_rms 0.087
_refine_ls_extinction_method none
_refine_ls_goodness_of_fit_ref 0.930
_refine_ls_hydrogen_treatment constr
_refine_ls_matrix_type full
_refine_ls_number_parameters 377
_refine_ls_number_reflns 4922
_refine_ls_number_restraints 76
_refine_ls_restrained_S_all 0.944
_refine_ls_R_factor_all 0.1137
_refine_ls_R_factor_gt 0.0632
_refine_ls_shift/su_max 0.001
_refine_ls_shift/su_mean 0.000
_refine_ls_structure_factor_coef Fsqd
_refine_ls_weighting_details 'calc w=1/[\s^2^(Fo^2^)+(0.0870P)^2^] where P=(Fo^2^+2Fc^2^)/3'
_refine_ls_weighting_scheme calc
_refine_ls_wR_factor_gt 0.1520
_refine_ls_wR_factor_ref 0.1742
_reflns_number_gt 2756
_reflns_number_total 4922
_reflns_threshold_expression I>2\s(I)
_cod_data_source_file b925603b.txt
_cod_data_source_block wqm_zp1
_cod_original_cell_volume 1423.6(8)
_cod_database_code 7105558

loop_
_symmetry_equiv_pos_as_xyz
'x, y, z'
'-x, -y, -z'

loop_
_atom_site_label
_atom_site_type_symbol
_atom_site_fract_x
_atom_site_fract_y
_atom_site_fract_z
_atom_site_U_iso_or_equiv
_atom_site_adp_type
_atom_site_occupancy
_atom_site_symmetry_multiplicity
_atom_site_calc_flag
_atom_site_refinement_flags
_atom_site_disorder_assembly
_atom_site_disorder_group
Cu1 Cu 0.05416(7) 0.18118(6) 0.43176(5) 0.0419(3) Uani 1 1 d . . .
N1 N 0.1527(5) 0.2685(4) 0.5814(3) 0.0443(12) Uani 1 1 d . A .
H1 H 0.1407 0.3489 0.5987 0.053 Uiso 1 1 d R . .
N2 N 0.2174(5) 0.2869(4) 0.3927(3) 0.0408(11) Uani 1 1 d . B .
H2 H 0.2085 0.3681 0.4023 0.049 Uiso 1 1 d R . .
O1 O -0.1203(4) 0.0983(4) 0.4641(3) 0.0517(10) Uani 1 1 d . . .
O2 O 0.1507(4) 0.0221(3) 0.4103(3) 0.0507(10) Uani 1 1 d . . .
O3 O -0.2055(4) 0.1901(4) 0.6081(3) 0.0592(12) Uani 1 1 d . . .
O4 O 0.0564(5) 0.4514(4) 0.7008(3) 0.0606(12) Uani 1 1 d . A .
H4 H 0.0839 0.5317 0.7253 0.091 Uiso 1 1 calc R . .
O5 O -0.0722(4) 0.1316(4) 0.2939(3) 0.0543(11) Uani 1 1 d . . .
O6 O -0.0304(5) 0.3205(4) 0.2247(3) 0.0706(13) Uani 1 1 d . . .
O7 O -0.0446(5) 0.0950(4) 0.1221(3) 0.0613(12) Uani 1 1 d . . .
O8 O 0.4160(6) 0.1299(7) 0.2509(5) 0.105(2) Uani 1 1 d . B .
H8 H 0.4680 0.0942 0.2241 0.157 Uiso 1 1 calc R . .
P1 P -0.11039(16) 0.10356(14) 0.57032(12) 0.0443(4) Uani 1 1 d . . .
P2 P -0.00153(17) 0.19843(14) 0.22908(12) 0.0468(4) Uani 1 1 d . B .
C1 C 0.3134(6) 0.2922(6) 0.6131(5) 0.0521(16) Uani 1 1 d . . .
H1A H 0.3311 0.2084 0.5984 0.063 Uiso 1 1 calc R . .
H1B H 0.3512 0.3368 0.6852 0.063 Uiso 1 1 calc R . .
C2 C 0.3942(7) 0.3727(6) 0.5618(5) 0.0581(17) Uani 1 1 d . . .
H2A H 0.4982 0.3986 0.5943 0.070 Uiso 1 1 calc R . .
H2B H 0.3675 0.4520 0.5703 0.070 Uiso 1 1 calc R . .
C3 C 0.3648(6) 0.3031(6) 0.4518(4) 0.0505(15) Uani 1 1 d . . .
H3A H 0.4363 0.3524 0.4273 0.061 Uiso 1 1 calc R . .
H3B H 0.3765 0.2173 0.4421 0.061 Uiso 1 1 calc R . .
C4 C 0.0802(6) 0.1949(5) 0.6408(4) 0.0398(13) Uani 1 1 d . . .
H4A H 0.1279 0.1285 0.6448 0.048 Uiso 1 1 calc R A .
C5 C 0.1043(6) 0.2776(5) 0.7486(4) 0.0448(14) Uani 1 1 d . A .
C6 C 0.0878(6) 0.4001(6) 0.7743(5) 0.0466(14) Uani 1 1 d . . .
C7 C 0.1045(7) 0.4666(7) 0.8748(5) 0.0655(19) Uani 1 1 d . A .
H7 H 0.0938 0.5494 0.8928 0.079 Uiso 1 1 calc R . .
C8 C 0.1361(9) 0.4126(7) 0.9466(5) 0.077(2) Uani 1 1 d . . .
H8A H 0.1483 0.4587 1.0134 0.093 Uiso 1 1 calc R A .
C9 C 0.1501(10) 0.2896(8) 0.9203(6) 0.089(3) Uani 1 1 d . A .
H9 H 0.1695 0.2514 0.9691 0.107 Uiso 1 1 calc R . .
C10 C 0.1357(7) 0.2239(6) 0.8235(5) 0.0620(18) Uani 1 1 d . . .
H10 H 0.1469 0.1412 0.8067 0.074 Uiso 1 1 calc R A .
C11A C -0.271(2) 0.1656(19) 0.6875(17) 0.045(5) Uani 0.34 1 d PDU A 1
H11A H -0.2287 0.1124 0.7200 0.032 Uiso 0.34 1 d PR A 1
H11B H -0.2647 0.2468 0.7368 0.032 Uiso 0.34 1 d PR A 1
C12A C -0.421(3) 0.089(5) 0.618(4) 0.23(2) Uani 0.34 1 d PDU A 1
H12A H -0.4380 -0.0039 0.6006 0.163 Uiso 0.34 1 d PR A 1
H12B H -0.4305 0.1114 0.5577 0.163 Uiso 0.34 1 d PR A 1
H12C H -0.4920 0.1117 0.6495 0.163 Uiso 0.34 1 d PR A 1
C11B C -0.322(3) 0.146(2) 0.6450(17) 0.149(8) Uani 0.66 1 d PDU A -1
H11C H -0.4138 0.1299 0.5960 0.149 Uiso 0.66 1 d PR A -1
H11D H -0.3221 0.0643 0.6558 0.149 Uiso 0.66 1 d PR A -1
C12B C -0.300(3) 0.241(3) 0.7470(17) 0.230(11) Uani 0.66 1 d PDU A -1
H12D H -0.2286 0.2363 0.8010 0.230 Uiso 0.66 1 d PR A -1
H12E H -0.3936 0.2218 0.7594 0.230 Uiso 0.66 1 d PR A -1
H12F H -0.2720 0.3273 0.7428 0.230 Uiso 0.66 1 d PR A -1
C13 C 0.1910(6) 0.2235(6) 0.2822(4) 0.0467(15) Uani 1 1 d . . .
H13 H 0.1983 0.1355 0.2738 0.056 Uiso 1 1 calc R B .
C14 C 0.2979(7) 0.2843(7) 0.2376(4) 0.0585(17) Uani 1 1 d . B .
C15 C 0.4127(8) 0.2349(9) 0.2235(6) 0.077(2) Uani 1 1 d . . .
C16 C 0.5181(10) 0.2947(11) 0.1850(7) 0.107(3) Uani 1 1 d U B .
H16 H 0.5954 0.2630 0.1782 0.129 Uiso 1 1 calc R . .
C17 C 0.5077(11) 0.3980(12) 0.1579(7) 0.104(3) Uani 1 1 d U . .
H17 H 0.5735 0.4319 0.1264 0.125 Uiso 1 1 calc R B .
C18 C 0.4042(11) 0.4557(9) 0.1748(6) 0.098(3) Uani 1 1 d U B .
H18 H 0.4050 0.5322 0.1606 0.118 Uiso 1 1 calc R . .
C19 C 0.2974(8) 0.3984(8) 0.2135(5) 0.080(2) Uani 1 1 d . . .
H19 H 0.2249 0.4356 0.2236 0.096 Uiso 1 1 calc R B .
C20A C -0.140(2) 0.0906(19) 0.0286(15) 0.083(6) Uani 0.50(2) 1 d PDU B 1
H20A H -0.1223 0.0372 -0.0297 0.083 Uiso 0.50(2) 1 calc PR B 1
H20B H -0.1289 0.1779 0.0252 0.083 Uiso 0.50(2) 1 calc PR B 1
C21A C -0.289(2) 0.029(3) 0.037(2) 0.138(10) Uani 0.50(2) 1 d PDU B 1
H21A H -0.3020 -0.0613 0.0306 0.138 Uiso 0.50(2) 1 calc PR B 1
H21B H -0.3624 0.0334 -0.0155 0.138 Uiso 0.50(2) 1 calc PR B 1
H21C H -0.2967 0.0748 0.1010 0.138 Uiso 0.50(2) 1 calc PR B 1
O9A O 0.2166(7) 0.5670(6) 0.4599(5) 0.076(3) Uani 0.723(13) 1 d P C 1
H9A H 0.2320 0.6532 0.4769 0.076 Uiso 0.723(13) 1 d PR C 1
H9C H 0.1629 0.5282 0.3988 0.076 Uiso 0.723(13) 1 d PR C 1
C20B C -0.073(2) 0.129(3) 0.041(2) 0.121(9) Uani 0.50(2) 1 d PDU B 2
H20C H -0.0306 0.0835 -0.0067 0.121 Uiso 0.50(2) 1 calc PR B 2
H20D H -0.0219 0.2222 0.0602 0.121 Uiso 0.50(2) 1 calc PR B 2
C21B C -0.229(3) 0.104(3) -0.013(2) 0.172(13) Uani 0.50(2) 1 d PDU B 2
H21D H -0.2816 0.0117 -0.0352 0.172 Uiso 0.50(2) 1 calc PR B 2
H21E H -0.2341 0.1332 -0.0696 0.172 Uiso 0.50(2) 1 calc PR B 2
H21F H -0.2730 0.1509 0.0320 0.172 Uiso 0.50(2) 1 calc PR B 2
O9B O 0.199(2) 0.6279(17) 0.5494(14) 0.080(8) Uani 0.277(13) 1 d P C 2
H9B H 0.2344 0.5985 0.5024 0.080 Uiso 0.277(13) 1 d PR C 2
H9D H 0.2342 0.6078 0.5998 0.080 Uiso 0.277(13) 1 d PR C 2
O10 O 0.6311(10) 0.0243(10) 0.2572(9) 0.221(4) Uani 1 1 d U . .
H10B H 0.7034 0.0591 0.2387 0.331 Uiso 1 1 d R . .
H10A H 0.6619 0.0334 0.3191 0.331 Uiso 1 1 d R . .

loop_
_atom_site_aniso_label
_atom_site_aniso_U_11
_atom_site_aniso_U_22
_atom_site_aniso_U_33
_atom_site_aniso_U_23
_atom_site_aniso_U_13
_atom_site_aniso_U_12
Cu1 0.0411(4) 0.0343(4) 0.0482(5) 0.0112(3) 0.0114(3) 0.0129(3)
N1 0.043(3) 0.031(2) 0.056(3) 0.008(2) 0.016(2) 0.013(2)
N2 0.043(3) 0.030(2) 0.043(3) 0.008(2) 0.007(2) 0.011(2)
O1 0.041(2) 0.057(3) 0.048(3) 0.013(2) 0.0068(19) 0.0113(19)
O2 0.052(2) 0.034(2) 0.072(3) 0.019(2) 0.026(2) 0.0171(18)
O3 0.056(3) 0.046(2) 0.088(3) 0.021(2) 0.035(2) 0.030(2)
O4 0.098(3) 0.038(2) 0.052(3) 0.012(2) 0.020(2) 0.037(2)
O5 0.042(2) 0.065(3) 0.057(3) 0.025(2) 0.014(2) 0.0130(19)
O6 0.087(3) 0.041(2) 0.078(3) 0.011(2) 0.005(3) 0.037(2)
O7 0.078(3) 0.052(3) 0.045(3) 0.004(2) 0.004(2) 0.032(2)
O8 0.077(4) 0.113(5) 0.130(5) 0.022(4) 0.046(4) 0.045(4)
P1 0.0467(9) 0.0321(8) 0.0567(11) 0.0125(7) 0.0192(8) 0.0162(7)
P2 0.0506(9) 0.0367(9) 0.0485(10) 0.0064(7) 0.0082(8) 0.0203(7)
C1 0.041(4) 0.052(4) 0.053(4) 0.014(3) 0.008(3) 0.007(3)
C2 0.046(4) 0.055(4) 0.056(4) 0.015(3) 0.001(3) 0.003(3)
C3 0.038(3) 0.052(4) 0.057(4) 0.020(3) 0.009(3) 0.008(3)
C4 0.044(3) 0.029(3) 0.047(4) 0.015(3) 0.010(3) 0.013(2)
C5 0.055(4) 0.033(3) 0.048(4) 0.014(3) 0.015(3) 0.015(3)
C6 0.051(4) 0.046(4) 0.046(4) 0.015(3) 0.019(3) 0.017(3)
C7 0.075(5) 0.065(4) 0.055(4) 0.008(4) 0.016(4) 0.036(4)
C8 0.115(7) 0.076(5) 0.044(4) 0.012(4) 0.022(4) 0.047(5)
C9 0.133(7) 0.087(6) 0.061(5) 0.030(5) 0.029(5) 0.055(5)
C10 0.084(5) 0.054(4) 0.054(4) 0.016(4) 0.024(4) 0.031(4)
C11A 0.051(8) 0.041(8) 0.054(9) 0.003(6) 0.039(7) 0.026(6)
C12A 0.23(2) 0.23(2) 0.23(2) 0.079(7) 0.068(6) 0.075(7)
C11B 0.165(12) 0.132(11) 0.152(12) 0.058(9) 0.034(9) 0.051(9)
C12B 0.231(14) 0.231(14) 0.230(14) 0.079(10) 0.084(10) 0.061(10)
C13 0.042(3) 0.046(3) 0.050(4) 0.012(3) 0.014(3) 0.015(3)
C14 0.062(4) 0.061(4) 0.038(4) 0.009(3) 0.013(3) 0.005(3)
C15 0.061(5) 0.084(6) 0.073(5) 0.014(5) 0.023(4) 0.013(4)
C16 0.081(5) 0.125(7) 0.095(6) 0.009(5) 0.042(5) 0.015(5)
C17 0.088(6) 0.128(7) 0.067(5) 0.022(5) 0.028(4) -0.008(5)
C18 0.109(6) 0.092(6) 0.068(5) 0.040(4) 0.007(5) -0.010(5)
C19 0.067(5) 0.091(6) 0.050(4) 0.025(4) -0.002(4) -0.015(4)
C20A 0.071(9) 0.083(10) 0.083(9) 0.004(7) 0.001(7) 0.048(8)
C21A 0.139(13) 0.141(13) 0.131(13) 0.033(8) 0.034(8) 0.058(9)
O9A 0.106(6) 0.044(4) 0.067(6) 0.006(3) -0.004(4) 0.041(4)
C20B 0.135(13) 0.112(12) 0.118(12) 0.030(8) 0.044(10) 0.045(9)
C21B 0.166(15) 0.166(15) 0.173(15) 0.057(10) 0.032(10) 0.052(10)
O9B 0.131(16) 0.081(14) 0.064(15) 0.044(12) 0.033(11) 0.070(12)
O10 0.164(7) 0.223(8) 0.286(9) 0.068(6) 0.079(6) 0.088(6)

loop_
_atom_type_symbol
_atom_type_description
_atom_type_scat_dispersion_real
_atom_type_scat_dispersion_imag
_atom_type_scat_source
C C 0.0033 0.0016 'International Tables Vol C Tables 4.2.6.8 and 6.1.1.4'
H H 0.0000 0.0000 'International Tables Vol C Tables 4.2.6.8 and 6.1.1.4'
N N 0.0061 0.0033 'International Tables Vol C Tables 4.2.6.8 and 6.1.1.4'
O O 0.0106 0.0060 'International Tables Vol C Tables 4.2.6.8 and 6.1.1.4'
P P 0.1023 0.0942 'International Tables Vol C Tables 4.2.6.8 and 6.1.1.4'
Cu Cu 0.3201 1.2651 'International Tables Vol C Tables 4.2.6.8 and 6.1.1.4'

loop_
_geom_angle_atom_site_label_1
_geom_angle_atom_site_label_2
_geom_angle_atom_site_label_3
_geom_angle
_geom_angle_site_symmetry_1
_geom_angle_site_symmetry_3
_geom_angle_publ_flag
O1 Cu1 O5 87.10(16) . . ?
O1 Cu1 N2 170.67(16) . . ?
O5 Cu1 N2 88.38(17) . . ?
O1 Cu1 N1 87.71(17) . . ?
O5 Cu1 N1 163.80(17) . . ?
N2 Cu1 N1 94.43(17) . . ?
O1 Cu1 O2 99.81(15) . . ?
O5 Cu1 O2 99.31(16) . . ?
N2 Cu1 O2 88.98(16) . . ?
N1 Cu1 O2 96.70(16) . . ?
C1 N1 C4 109.7(4) . . ?
C1 N1 Cu1 115.0(3) . . ?
C4 N1 Cu1 111.7(3) . . ?
C1 N1 H1 106.3 . . ?
C4 N1 H1 107.0 . . ?
Cu1 N1 H1 106.6 . . ?
C3 N2 C13 112.5(4) . . ?
C3 N2 Cu1 114.2(3) . . ?
C13 N2 Cu1 107.3(3) . . ?
C3 N2 H2 107.9 . . ?
C13 N2 H2 107.1 . . ?
Cu1 N2 H2 107.5 . . ?
P1 O1 Cu1 119.6(2) . . ?
P1 O2 Cu1 130.8(2) 2_556 . ?
C11B O3 P1 123.6(11) . . ?
C11A O3 P1 117.8(8) . . ?
C6 O4 H4 109.5 . . ?
P2 O5 Cu1 114.0(2) . . ?
C20B O7 P2 120.7(13) . . ?
C20A O7 P2 128.3(8) . . ?
C15 O8 H8 109.5 . . ?
O2 P1 O1 118.1(2) 2_556 . ?
O2 P1 O3 110.9(2) 2_556 . ?
O1 P1 O3 106.3(2) . . ?
O2 P1 C4 108.5(2) 2_556 . ?
O1 P1 C4 104.9(2) . . ?
O3 P1 C4 107.5(2) . . ?
O6 P2 O5 116.7(3) . . ?
O6 P2 O7 111.5(3) . . ?
O5 P2 O7 107.8(2) . . ?
O6 P2 C13 112.8(3) . . ?
O5 P2 C13 102.2(3) . . ?
O7 P2 C13 104.7(2) . . ?
N1 C1 C2 112.7(5) . . ?
N1 C1 H1A 109.1 . . ?
C2 C1 H1A 109.1 . . ?
N1 C1 H1B 109.1 . . ?
C2 C1 H1B 109.1 . . ?
H1A C1 H1B 107.8 . . ?
C1 C2 C3 114.0(5) . . ?
C1 C2 H2A 108.8 . . ?
C3 C2 H2A 108.8 . . ?
C1 C2 H2B 108.8 . . ?
C3 C2 H2B 108.8 . . ?
H2A C2 H2B 107.6 . . ?
N2 C3 C2 112.6(5) . . ?
N2 C3 H3A 109.1 . . ?
C2 C3 H3A 109.1 . . ?
N2 C3 H3B 109.1 . . ?
C2 C3 H3B 109.1 . . ?
H3A C3 H3B 107.8 . . ?
N1 C4 C5 114.2(4) . . ?
N1 C4 P1 110.0(3) . . ?
C5 C4 P1 114.7(4) . . ?
N1 C4 H4A 105.7 . . ?
C5 C4 H4A 105.7 . . ?
P1 C4 H4A 105.7 . . ?
C6 C5 C10 118.9(5) . . ?
C6 C5 C4 122.7(5) . . ?
C10 C5 C4 118.3(5) . . ?
O4 C6 C5 118.6(5) . . ?
O4 C6 C7 122.5(5) . . ?
C5 C6 C7 118.9(6) . . ?
C8 C7 C6 121.1(6) . . ?
C8 C7 H7 119.4 . . ?
C6 C7 H7 119.4 . . ?
C7 C8 C9 119.8(7) . . ?
C7 C8 H8A 120.1 . . ?
C9 C8 H8A 120.1 . . ?
C10 C9 C8 120.1(7) . . ?
C10 C9 H9 120.0 . . ?
C8 C9 H9 120.0 . . ?
C9 C10 C5 121.2(6) . . ?
C9 C10 H10 119.4 . . ?
C5 C10 H10 119.4 . . ?
O3 C11A C12A 95(3) . . ?
O3 C11A H11A 112.6 . . ?
C12A C11A H11A 111.6 . . ?
O3 C11A H11B 111.6 . . ?
C12A C11A H11B 114.4 . . ?
H11A C11A H11B 110.6 . . ?
O3 C11A H11D 100.1 . . ?
C12A C11A H11D 50.1 . . ?
H12A C12A H12B 109.5 . . ?
H12A C12A H12C 109.5 . . ?
H12B C12A H12C 109.5 . . ?
O3 C11B C12B 109.8(19) . . ?
O3 C11B H11C 109.6 . . ?
C12B C11B H11C 114.8 . . ?
O3 C11B H11D 109.8 . . ?
C12B C11B H11D 104.9 . . ?
H11C C11B H11D 107.7 . . ?
C11B C12B H12E 105.9 . . ?
H12D C12B H12E 109.5 . . ?
C11B C12B H12F 106.9 . . ?
H12D C12B H12F 109.5 . . ?
H12E C12B H12F 109.5 . . ?
C14 C13 N2 116.5(5) . . ?
C14 C13 P2 119.2(5) . . ?
N2 C13 P2 103.6(3) . . ?
C14 C13 H13 105.5 . . ?
N2 C13 H13 105.5 . . ?
P2 C13 H13 105.5 . . ?
C15 C14 C19 117.0(7) . . ?
C15 C14 C13 120.3(7) . . ?
C19 C14 C13 122.6(7) . . ?
O8 C15 C16 122.5(9) . . ?
O8 C15 C14 116.6(7) . . ?
C16 C15 C14 120.9(9) . . ?
C17 C16 C15 119.7(10) . . ?
C17 C16 H16 120.1 . . ?
C15 C16 H16 120.1 . . ?
C16 C17 C18 122.4(10) . . ?
C16 C17 H17 118.8 . . ?
C18 C17 H17 118.8 . . ?
C17 C18 C19 119.0(9) . . ?
C17 C18 H18 120.5 . . ?
C19 C18 H18 120.5 . . ?
C18 C19 C14 120.7(9) . . ?
C18 C19 H19 119.6 . . ?
C14 C19 H19 119.6 . . ?
O7 C20A C21A 101.7(15) . . ?
O7 C20A H20A 111.4 . . ?
C21A C20A H20A 111.4 . . ?
O7 C20A H20B 111.4 . . ?
C21A C20A H20B 111.4 . . ?
H20A C20A H20B 109.3 . . ?
H9A O9A H9C 109.7 . . ?
O7 C20B C21B 118(2) . . ?
O7 C20B H20C 107.8 . . ?
C21B C20B H20C 107.8 . . ?
O7 C20B H20D 107.8 . . ?
C21B C20B H20D 107.8 . . ?
H20C C20B H20D 107.1 . . ?
C20B C21B H21D 109.5 . . ?
C20B C21B H21E 109.5 . . ?
H21D C21B H21E 109.5 . . ?
C20B C21B H21F 109.5 . . ?
H21D C21B H21F 109.5 . . ?
H21E C21B H21F 109.5 . . ?
H9B O9B H9D 109.0 . . ?
H10B O10 H10A 108.5 . . ?

loop_
_geom_bond_atom_site_label_1
_geom_bond_atom_site_label_2
_geom_bond_distance
_geom_bond_site_symmetry_2
_geom_bond_publ_flag
Cu1 O1 1.953(4) . ?
Cu1 O5 1.970(4) . ?
Cu1 N2 2.025(4) . ?
Cu1 N1 2.026(5) . ?
Cu1 O2 2.198(4) . ?
N1 C1 1.492(7) . ?
N1 C4 1.507(7) . ?
N1 H1 0.9100 . ?
N2 C3 1.469(7) . ?
N2 C13 1.499(7) . ?
N2 H2 0.9100 . ?
O1 P1 1.502(4) . ?
O2 P1 1.480(4) 2_556 ?
O3 C11B 1.40(3) . ?
O3 C11A 1.48(2) . ?
O3 P1 1.577(4) . ?
O4 C6 1.356(7) . ?
O4 H4 0.8200 . ?
O5 P2 1.520(4) . ?
O6 P2 1.477(4) . ?
O7 C20B 1.33(3) . ?
O7 C20A 1.46(2) . ?
O7 P2 1.559(4) . ?
O8 C15 1.341(10) . ?
O8 H8 0.8200 . ?
P1 O2 1.480(4) 2_556 ?
P1 C4 1.822(5) . ?
P2 C13 1.818(6) . ?
C1 C2 1.498(8) . ?
C1 H1A 0.9700 . ?
C1 H1B 0.9700 . ?
C2 C3 1.500(8) . ?
C2 H2A 0.9700 . ?
C2 H2B 0.9700 . ?
C3 H3A 0.9700 . ?
C3 H3B 0.9700 . ?
C4 C5 1.517(8) . ?
C4 H4A 0.9800 . ?
C5 C6 1.378(8) . ?
C5 C10 1.392(8) . ?
C6 C7 1.396(8) . ?
C7 C8 1.356(9) . ?
C7 H7 0.9300 . ?
C8 C9 1.374(10) . ?
C8 H8A 0.9300 . ?
C9 C10 1.352(9) . ?
C9 H9 0.9300 . ?
C10 H10 0.9300 . ?
C11A C12A 1.5001(12) . ?
C11A H11A 0.9700 . ?
C11A H11B 0.9700 . ?
C12A C11B 0.96(3) . ?
C12A H12A 0.9600 . ?
C12A H12B 0.9600 . ?
C12A H12C 0.9600 . ?
C11B C12B 1.4999(12) . ?
C11B H11C 0.9700 . ?
C11B H11D 0.9700 . ?
C12B H12D 0.9600 . ?
C12B H12E 0.9600 . ?
C12B H12F 0.9600 . ?
C13 C14 1.466(8) . ?
C13 H13 0.9800 . ?
C14 C15 1.405(10) . ?
C14 C19 1.411(10) . ?
C15 C16 1.390(12) . ?
C16 C17 1.335(13) . ?
C16 H16 0.9300 . ?
C17 C18 1.366(14) . ?
C17 H17 0.9300 . ?
C18 C19 1.390(10) . ?
C18 H18 0.9300 . ?
C19 H19 0.9300 . ?
C20A C21A 1.4998(11) . ?
C20A H20A 0.9700 . ?
C20A H20B 0.9700 . ?
C21A H21A 0.9600 . ?
C21A H21B 0.9600 . ?
C21A H21C 0.9600 . ?
O9A H9A 0.8934 . ?
O9A H9C 0.8593 . ?
O9A H9B 0.5834 . ?
C20B C21B 1.5000(12) . ?
C20B H20C 0.9700 . ?
C20B H20D 0.9700 . ?
C21B H21D 0.9600 . ?
C21B H21E 0.9600 . ?
C21B H21F 0.9600 . ?
O9B H9A 1.2403 . ?
O9B H9B 0.8489 . ?
O9B H9D 0.8497 . ?
O10 H10B 0.8540 . ?
O10 H10A 0.8531 . ?

loop_
_geom_hbond_atom_site_label_D
_geom_hbond_atom_site_label_H
_geom_hbond_atom_site_label_A
_geom_hbond_distance_DH
_geom_hbond_distance_HA
_geom_hbond_distance_DA
_geom_hbond_angle_DHA
_geom_hbond_site_symmetry_A
N1 H1 O4 0.91 2.06 2.792(6) 136.5 .
N2 H2 O9A 0.91 2.13 3.020(7) 166.5 .
O4 H4 O6 0.82 1.86 2.584(5) 146.0 2_566
O8 H8 O10 0.82 1.99 2.671(11) 140.6 .
O9A H9C O4 0.86 2.44 3.101(7) 134.0 2_566
O9A H9A O3 0.89 2.43 3.147(7) 137.6 2_566
O10 H10B O5 0.85 2.06 2.753(10) 137.9 1_655
O10 H10A O1 0.85 2.47 3.211(12) 145.5 1_655

loop_
_geom_torsion_atom_site_label_1
_geom_torsion_atom_site_label_2
_geom_torsion_atom_site_label_3
_geom_torsion_atom_site_label_4
_geom_torsion
_geom_torsion_site_symmetry_1
_geom_torsion_site_symmetry_2
_geom_torsion_site_symmetry_3
_geom_torsion_site_symmetry_4
_geom_torsion_publ_flag
O1 Cu1 N1 C1 148.2(4) . . . . ?
O5 Cu1 N1 C1 -140.4(6) . . . . ?
N2 Cu1 N1 C1 -40.9(4) . . . . ?
O2 Cu1 N1 C1 48.6(4) . . . . ?
O1 Cu1 N1 C4 22.3(3) . . . . ?
O5 Cu1 N1 C4 93.7(7) . . . . ?
N2 Cu1 N1 C4 -166.8(3) . . . . ?
O2 Cu1 N1 C4 -77.3(3) . . . . ?
O5 Cu1 N2 C3 -153.4(4) . . . . ?
N1 Cu1 N2 C3 42.5(4) . . . . ?
O2 Cu1 N2 C3 -54.1(4) . . . . ?
O5 Cu1 N2 C13 -28.1(3) . . . . ?
N1 Cu1 N2 C13 167.9(3) . . . . ?
O2 Cu1 N2 C13 71.3(3) . . . . ?
O5 Cu1 O1 P1 -176.5(3) . . . . ?
N1 Cu1 O1 P1 -11.9(3) . . . . ?
O2 Cu1 O1 P1 84.5(3) . . . . ?
O1 Cu1 O2 P1 -8.5(3) . . . 2_556 ?
O5 Cu1 O2 P1 -97.1(3) . . . 2_556 ?
N2 Cu1 O2 P1 174.7(3) . . . 2_556 ?
N1 Cu1 O2 P1 80.4(3) . . . 2_556 ?
O1 Cu1 O5 P2 167.0(3) . . . . ?
N2 Cu1 O5 P2 -4.8(3) . . . . ?
N1 Cu1 O5 P2 95.5(6) . . . . ?
O2 Cu1 O5 P2 -93.5(3) . . . . ?
Cu1 O1 P1 O2 -120.9(3) . . . 2_556 ?
Cu1 O1 P1 O3 113.9(3) . . . . ?
Cu1 O1 P1 C4 0.1(3) . . . . ?
C11B O3 P1 O2 -6.2(13) . . . 2_556 ?
C11A O3 P1 O2 23.4(10) . . . 2_556 ?
C11B O3 P1 O1 123.3(13) . . . . ?
C11A O3 P1 O1 152.9(9) . . . . ?
C11B O3 P1 C4 -124.7(13) . . . . ?
C11A O3 P1 C4 -95.1(10) . . . . ?
Cu1 O5 P2 O6 -94.1(3) . . . . ?
Cu1 O5 P2 O7 139.6(2) . . . . ?
Cu1 O5 P2 C13 29.5(3) . . . . ?
C20B O7 P2 O6 13.0(13) . . . . ?
C20A O7 P2 O6 -18.1(11) . . . . ?
C20B O7 P2 O5 142.4(12) . . . . ?
C20A O7 P2 O5 111.3(11) . . . . ?
C20B O7 P2 C13 -109.3(12) . . . . ?
C20A O7 P2 C13 -140.4(11) . . . . ?
C4 N1 C1 C2 -176.3(4) . . . . ?
Cu1 N1 C1 C2 56.7(6) . . . . ?
N1 C1 C2 C3 -69.2(7) . . . . ?
C13 N2 C3 C2 177.1(5) . . . . ?
Cu1 N2 C3 C2 -60.3(5) . . . . ?
C1 C2 C3 N2 71.7(7) . . . . ?
C1 N1 C4 C5 74.5(6) . . . . ?
Cu1 N1 C4 C5 -156.7(4) . . . . ?
C1 N1 C4 P1 -154.8(4) . . . . ?
Cu1 N1 C4 P1 -26.0(4) . . . . ?
O2 P1 C4 N1 144.0(3) 2_556 . . . ?
O1 P1 C4 N1 17.0(4) . . . . ?
O3 P1 C4 N1 -96.0(4) . . . . ?
O2 P1 C4 C5 -85.6(4) 2_556 . . . ?
O1 P1 C4 C5 147.3(4) . . . . ?
O3 P1 C4 C5 34.4(5) . . . . ?
N1 C4 C5 C6 46.7(7) . . . . ?
P1 C4 C5 C6 -81.5(6) . . . . ?
N1 C4 C5 C10 -137.3(6) . . . . ?
P1 C4 C5 C10 94.5(6) . . . . ?
C10 C5 C6 O4 -179.6(6) . . . . ?
C4 C5 C6 O4 -3.6(8) . . . . ?
C10 C5 C6 C7 0.6(9) . . . . ?
C4 C5 C6 C7 176.6(6) . . . . ?
O4 C6 C7 C8 -179.9(7) . . . . ?
C5 C6 C7 C8 -0.1(10) . . . . ?
C6 C7 C8 C9 -0.9(12) . . . . ?
C7 C8 C9 C10 1.5(13) . . . . ?
C8 C9 C10 C5 -1.0(12) . . . . ?
C6 C5 C10 C9 0.0(10) . . . . ?
C4 C5 C10 C9 -176.2(6) . . . . ?
P1 O3 C11A C12A -102(3) . . . . ?
P1 O3 C11B C12B 125.9(17) . . . . ?
C3 N2 C13 C14 -53.3(7) . . . . ?
Cu1 N2 C13 C14 -179.6(5) . . . . ?
C3 N2 C13 P2 173.8(4) . . . . ?
Cu1 N2 C13 P2 47.4(4) . . . . ?
O6 P2 C13 C14 -55.2(5) . . . . ?
O5 P2 C13 C14 178.6(5) . . . . ?
O7 P2 C13 C14 66.2(5) . . . . ?
O6 P2 C13 N2 76.1(4) . . . . ?
O5 P2 C13 N2 -50.1(4) . . . . ?
O7 P2 C13 N2 -162.5(3) . . . . ?
N2 C13 C14 C15 96.8(7) . . . . ?
P2 C13 C14 C15 -137.8(6) . . . . ?
N2 C13 C14 C19 -78.8(7) . . . . ?
P2 C13 C14 C19 46.6(7) . . . . ?
C19 C14 C15 O8 177.1(6) . . . . ?
C13 C14 C15 O8 1.3(10) . . . . ?
C19 C14 C15 C16 -1.6(10) . . . . ?
C13 C14 C15 C16 -177.4(6) . . . . ?
O8 C15 C16 C17 179.1(8) . . . . ?
C14 C15 C16 C17 -2.2(13) . . . . ?
C15 C16 C17 C18 6.1(14) . . . . ?
C16 C17 C18 C19 -5.8(14) . . . . ?
C17 C18 C19 C14 1.7(11) . . . . ?
C15 C14 C19 C18 1.8(9) . . . . ?
C13 C14 C19 C18 177.6(6) . . . . ?
C20B O7 C20A C21A -165(5) . . . . ?
P2 O7 C20A C21A -81.9(15) . . . . ?
C20A O7 C20B C21B 18(2) . . . . ?
P2 O7 C20B C21B -98(2) . . . . ?
